data_4089366
loop_
_publ_author_name
'Munro-Leighton, Colleen'
'Adduci, Laura L.'
'Becker, Jennifer J.'
'Gagn\'e, Michel R.'

_publ_section_title
;
 Oxidative Addition of Secondary C--X Bonds to Palladium(0): A Beneficial
 Anomeric Acceleration
;
_journal_issue 10
_journal_name_full Organometallics
_journal_page_first 2646
_journal_paper_doi 10.1021/om200221r
_journal_volume 30
_journal_year 2011
_chemical_absolute_configuration ad
_chemical_formula_moiety 'C26 H49 Br1 O9 P2 Pd1'
_chemical_formula_sum 'C26 H49 Br O9 P2 Pd'
_chemical_formula_weight 753.92
_chemical_melting_point ?;
_chemical_name_systematic Pd(PEt3)2(Br)(aceto-glucopyranose)
_space_group_IT_number 4
_space_group_name_Hall 'P 2yb'
_space_group_name_H-M_alt 'P 1 21 1'
_symmetry_cell_setting monoclinic
_symmetry_space_group_name_Hall 'P 2yb'
_symmetry_space_group_name_H-M 'P 1 21 1'
_atom_sites_solution_hydrogens geom
_atom_sites_solution_primary direct
_cell_angle_alpha 90
_cell_angle_beta 96.4120(10)
_cell_angle_gamma 90
_cell_formula_units_Z 4
_cell_length_a 10.4902(2)
_cell_length_b 28.3899(4)
_cell_length_c 11.5768(2)
_cell_measurement_reflns_used 9867
_cell_measurement_temperature 100
_cell_measurement_theta_max 70
_cell_measurement_theta_min 4
_cell_volume 3426.19(10)
_computing_cell_refinement 'Apex2 (Bruker AXS, 2006)'
_computing_data_collection 'Apex2 (Bruker AXS, 2006)'
_computing_data_reduction 'Apex2 (Bruker AXS, 2006)'
_computing_molecular_graphics 'CAMERON (Watkin et al., 1996)'
_computing_publication_material 'CRYSTALS (Betteridge et al., 2003)'
_computing_structure_refinement 'CRYSTALS (Betteridge et al., 2003)'
_computing_structure_solution 'SIR92 (Altomare et al., 1994)'
_diffrn_ambient_temperature 100
_diffrn_measured_fraction_theta_full 0.978
_diffrn_measured_fraction_theta_max 0.978
_diffrn_measurement_device Area
_diffrn_measurement_device_type 'Bruker Kappa Apex2'
_diffrn_measurement_method '\f & \w scans'
_diffrn_radiation_monochromator graphite
_diffrn_radiation_type 'Cu K\a'
_diffrn_radiation_wavelength 1.54178
_diffrn_reflns_av_R_equivalents 0.030
_diffrn_reflns_limit_h_max 12
_diffrn_reflns_limit_h_min -12
_diffrn_reflns_limit_k_max 29
_diffrn_reflns_limit_k_min -33
_diffrn_reflns_limit_l_max 14
_diffrn_reflns_limit_l_min -13
_diffrn_reflns_number 24530
_diffrn_reflns_theta_full 70.050
_diffrn_reflns_theta_max 70.052
_diffrn_reflns_theta_min 3.113
_diffrn_standards_number 0
_exptl_absorpt_coefficient_mu 6.989
_exptl_absorpt_correction_T_max 0.26
_exptl_absorpt_correction_T_min 0.14
_exptl_absorpt_correction_type numerical
_exptl_absorpt_process_details
; 
 Analytical Absorption (De Meulenaer & Tompa, 1965) 
;
_exptl_crystal_colour colorless
_exptl_crystal_density_diffrn 1.461
_exptl_crystal_density_method 'not measured'
_exptl_crystal_description block
_exptl_crystal_F_000 1552
_exptl_crystal_size_max 0.334
_exptl_crystal_size_mid 0.288
_exptl_crystal_size_min 0.193
_refine_diff_density_max 1.61
_refine_diff_density_min -0.90
_refine_ls_abs_structure_details 'Flack (1983), 0 Friedel-pairs'
_refine_ls_abs_structure_Flack 0.009(4)
_refine_ls_extinction_method None
_refine_ls_goodness_of_fit_ref 0.9384
_refine_ls_hydrogen_treatment none
_refine_ls_matrix_type full
_refine_ls_number_parameters 704
_refine_ls_number_reflns 11099
_refine_ls_number_restraints 1
_refine_ls_R_factor_all 0.0265
_refine_ls_R_factor_gt 0.0255
_refine_ls_shift/su_max 0.0092277
_refine_ls_shift/su_mean 0.0207740
_refine_ls_structure_factor_coef Fsqd
_refine_ls_weighting_details
;
 Method= Modified Sheldrick 
 w=1/[\s^2^(F^2^) + ( 0.00P)^2^ + 0.00P] 
 ,where P=(max(Fo^2^,0) + 2Fc^2^)/3 
;
_refine_ls_weighting_scheme calc
_refine_ls_wR_factor_all 0.0559
_refine_ls_wR_factor_gt 0.0555
_refine_ls_wR_factor_ref 0.0559
_reflns_limit_h_max 12
_reflns_limit_h_min -12
_reflns_limit_k_max 29
_reflns_limit_k_min -33
_reflns_limit_l_max 14
_reflns_limit_l_min 0
_reflns_number_gt 10646
_reflns_number_total 11140
_reflns_threshold_expression I>2.0\s(I)
_oxford_diffrn_Wilson_B_factor 1.54
_oxford_diffrn_Wilson_scale 101.70
_oxford_refine_ls_r_factor_ref 0.0265
_oxford_refine_ls_scale 0.099594(14)
_oxford_reflns_number_all 11099
_oxford_reflns_threshold_expression_ref I>-10.0\s(I)
_oxford_structure_analysis_title 'x1006014 in P2(1)'
_cod_data_source_file om200221r_si_001.cif
_cod_data_source_block 1
_cod_depositor_comments
;
The following automatic conversions were performed:

data item '_symmetry_cell_setting' value 'Monoclinic' was changed to
'monoclinic' in accordance with the
/home/saulius/struct/COD-crude-data/automatic-downloads/DataCite-retrospective/ACS/depositions/lib/dictionaries/cif_core.dic
dictionary named 'cif_core.dic' version 2.4.2 last updated on
2011-04-26.

Automatic conversion script
Id: cif_fix_values 6909 2019-04-08 15:41:33Z antanas 
;
_cod_original_cell_volume 3426.19(9)
_cod_original_sg_symbol_H-M 'P 1 21 1 '
_cod_original_formula_sum 'C26 H49 Br1 O9 P2 Pd1'
_cod_database_code 4089366

loop_
_symmetry_equiv_pos_as_xyz
x,y,z
-x,y+1/2,-z

loop_
_atom_site_label
_atom_site_type_symbol
_atom_site_fract_x
_atom_site_fract_y
_atom_site_fract_z
_atom_site_U_iso_or_equiv
_atom_site_occupancy
_atom_site_adp_type
_atom_site_refinement_flags_posn
O1 O 0.3479(2) 0.45663(8) 0.4495(2) 0.0184 1.0000 Uani .
O2 O 0.4753(2) 0.44271(9) 0.7570(2) 0.0205 1.0000 Uani .
O3 O 0.6770(3) 0.41709(12) 0.7456(3) 0.0411 1.0000 Uani .
O4 O 0.55143(19) 0.53455(8) 0.7075(2) 0.0196 1.0000 Uani .
O5 O 0.4349(3) 0.55702(13) 0.8494(3) 0.0424 1.0000 Uani .
O6 O 0.3922(2) 0.58105(9) 0.5278(2) 0.0225 1.0000 Uani .
O7 O 0.5535(3) 0.60173(10) 0.4249(3) 0.0346 1.0000 Uani .
O8 O 0.4172(2) 0.51469(9) 0.2734(2) 0.0235 1.0000 Uani .
O9 O 0.3579(3) 0.57188(11) 0.1456(3) 0.0390 1.0000 Uani .
O101 O 0.1006(2) 0.61714(8) 0.8659(2) 0.0178 1.0000 Uani .
O102 O 0.0411(2) 0.67526(8) 1.1372(2) 0.0210 1.0000 Uani .
O103 O -0.1695(3) 0.69342(12) 1.1164(3) 0.0418 1.0000 Uani .
O104 O -0.0660(2) 0.58465(9) 1.1610(2) 0.0244 1.0000 Uani .
O105 O 0.0682(3) 0.59667(12) 1.3252(2) 0.0381 1.0000 Uani .
O106 O 0.0580(2) 0.51171(9) 1.0400(2) 0.0225 1.0000 Uani .
O107 O -0.1509(2) 0.49065(10) 1.0249(3) 0.0345 1.0000 Uani .
O108 O -0.0197(2) 0.53642(9) 0.7495(2) 0.0245 1.0000 Uani .
O109 O 0.0438(2) 0.50658(10) 0.5863(2) 0.0284 1.0000 Uani .
P1 P 0.51401(6) 0.36459(4) 0.41954(7) 0.0174 1.0000 Uani .
P2 P 0.19439(6) 0.35717(3) 0.66793(7) 0.0170 1.0000 Uani .
P101 P 0.33328(7) 0.72913(3) 1.01614(8) 0.0205 1.0000 Uani .
P102 P -0.03946(7) 0.71288(4) 0.76280(7) 0.0190 1.0000 Uani .
C15 C 0.4398(3) 0.35327(12) 0.2704(3) 0.0239 1.0000 Uani .
C16 C 0.3469(4) 0.39155(14) 0.2223(3) 0.0333 1.0000 Uani .
C17 C 0.6192(3) 0.41578(13) 0.4062(3) 0.0221 1.0000 Uani .
C18 C 0.6986(3) 0.41572(13) 0.3030(3) 0.0274 1.0000 Uani .
C19 C 0.6272(3) 0.31516(14) 0.4399(3) 0.0264 1.0000 Uani .
C20 C 0.6934(3) 0.31196(15) 0.5631(4) 0.0352 1.0000 Uani .
C21 C 0.0525(3) 0.33369(13) 0.5802(3) 0.0252 1.0000 Uani .
C22 C 0.0086(3) 0.36587(18) 0.4780(4) 0.0379 1.0000 Uani .
C23 C 0.2285(3) 0.31614(13) 0.7900(3) 0.0224 1.0000 Uani .
C24 C 0.3348(4) 0.33525(15) 0.8778(3) 0.0315 1.0000 Uani .
C25 C 0.1340(3) 0.40977(12) 0.7373(3) 0.0246 1.0000 Uani .
C26 C 0.0224(4) 0.40142(16) 0.8102(4) 0.0402 1.0000 Uani .
C115 C 0.4668(3) 0.73447(15) 0.9280(4) 0.0300 1.0000 Uani .
C116 C 0.4718(5) 0.6929(3) 0.8449(6) 0.0678 1.0000 Uani .
C117 C 0.3330(4) 0.78467(14) 1.0954(4) 0.0324 1.0000 Uani .
C118 C 0.2097(4) 0.7921(2) 1.1500(4) 0.0485 1.0000 Uani .
C119 C 0.3886(3) 0.68511(15) 1.1269(4) 0.0318 1.0000 Uani .
C120 C 0.5157(4) 0.69556(18) 1.1999(4) 0.0436 1.0000 Uani .
C121 C 0.0096(3) 0.71049(15) 0.6162(3) 0.0285 1.0000 Uani .
C122 C 0.0801(4) 0.66507(18) 0.5962(4) 0.0394 1.0000 Uani .
C123 C -0.1588(3) 0.66503(13) 0.7642(3) 0.0239 1.0000 Uani .
C124 C -0.2553(4) 0.66193(15) 0.6549(4) 0.0326 1.0000 Uani .
C125 C -0.1389(3) 0.76586(13) 0.7658(3) 0.0266 1.0000 Uani .
C126 C -0.1692(4) 0.77691(16) 0.8880(4) 0.0369 1.0000 Uani .
Pd1 Pd 0.359475(18) 0.36444(2) 0.551316(19) 0.0148 1.0000 Uani .
Pd101 Pd 0.143137(19) 0.71738(2) 0.896662(19) 0.0163 1.0000 Uani .
Br1 Br 0.34700(3) 0.27559(2) 0.53163(3) 0.0228 1.0000 Uani .
Br10 Br 0.17805(4) 0.79950(2) 0.81940(4) 0.0346 1.0000 Uani .
C1 C 0.3533(3) 0.43657(12) 0.5640(3) 0.0180 1.0000 Uani .
C2 C 0.4659(3) 0.45955(11) 0.6391(3) 0.0172 1.0000 Uani .
C3 C 0.4418(3) 0.51229(11) 0.6429(3) 0.0169 1.0000 Uani .
C4 C 0.4265(3) 0.53224(12) 0.5214(3) 0.0183 1.0000 Uani .
C5 C 0.3171(3) 0.50563(12) 0.4484(3) 0.0183 1.0000 Uani .
C6 C 0.2986(3) 0.52199(12) 0.3244(3) 0.0228 1.0000 Uani .
C7 C 0.5904(3) 0.42505(13) 0.8022(3) 0.0262 1.0000 Uani .
C8 C 0.5964(4) 0.41863(15) 0.9317(3) 0.0346 1.0000 Uani .
C9 C 0.5355(3) 0.55410(13) 0.8109(3) 0.0221 1.0000 Uani .
C10 C 0.6620(3) 0.57055(14) 0.8705(3) 0.0269 1.0000 Uani .
C11 C 0.4645(3) 0.61259(13) 0.4747(3) 0.0233 1.0000 Uani .
C12 C 0.4130(4) 0.66122(14) 0.4859(4) 0.0331 1.0000 Uani .
C13 C 0.4347(3) 0.54312(14) 0.1848(3) 0.0267 1.0000 Uani .
C14 C 0.5609(4) 0.53364(18) 0.1394(4) 0.0412 1.0000 Uani .
C101 C 0.1273(3) 0.65049(12) 0.9596(3) 0.0169 1.0000 Uani .
C102 C 0.0235(3) 0.64333(12) 1.0398(3) 0.0169 1.0000 Uani .
C103 C 0.0368(3) 0.59348(12) 1.0897(3) 0.0188 1.0000 Uani .
C104 C 0.0255(3) 0.55790(11) 0.9911(3) 0.0185 1.0000 Uani .
C105 C 0.1226(3) 0.56986(12) 0.9052(3) 0.0181 1.0000 Uani .
C106 C 0.1139(3) 0.53905(13) 0.7987(3) 0.0228 1.0000 Uani .
C107 C -0.0663(4) 0.69451(14) 1.1719(3) 0.0277 1.0000 Uani .
C108 C -0.0382(5) 0.71611(18) 1.2895(4) 0.0427 1.0000 Uani .
C109 C -0.0372(4) 0.58916(14) 1.2776(3) 0.0302 1.0000 Uani .
C110 C -0.1561(5) 0.5839(2) 1.3361(4) 0.0541 1.0000 Uani .
C111 C -0.0413(3) 0.48242(12) 1.0567(3) 0.0245 1.0000 Uani .
C112 C 0.0070(4) 0.43913(14) 1.1209(4) 0.0356 1.0000 Uani .
C113 C -0.0392(3) 0.51824(12) 0.6417(3) 0.0195 1.0000 Uani .
C114 C -0.1805(3) 0.51350(15) 0.6037(3) 0.0294 1.0000 Uani .
H251 H 0.2047 0.4230 0.7879 0.0288 1.0000 Uiso R
H252 H 0.1039 0.4318 0.6772 0.0288 1.0000 Uiso R
H262 H -0.0489 0.3889 0.7614 0.0599 1.0000 Uiso R
H261 H -0.0029 0.4307 0.8423 0.0595 1.0000 Uiso R
H263 H 0.0456 0.3798 0.8723 0.0595 1.0000 Uiso R
H212 H -0.0154 0.3291 0.6294 0.0300 1.0000 Uiso R
H211 H 0.0758 0.3040 0.5509 0.0298 1.0000 Uiso R
H221 H -0.0638 0.3521 0.4334 0.0566 1.0000 Uiso R
H223 H 0.0721 0.3697 0.4276 0.0565 1.0000 Uiso R
H222 H -0.0153 0.3961 0.5040 0.0570 1.0000 Uiso R
H231 H 0.2550 0.2870 0.7590 0.0264 1.0000 Uiso R
H232 H 0.1523 0.3105 0.8269 0.0266 1.0000 Uiso R
H241 H 0.4082 0.3422 0.8387 0.0466 1.0000 Uiso R
H242 H 0.3077 0.3631 0.9150 0.0474 1.0000 Uiso R
H243 H 0.3569 0.3122 0.9360 0.0470 1.0000 Uiso R
H171 H 0.6746 0.4179 0.4764 0.0267 1.0000 Uiso R
H172 H 0.5646 0.4428 0.3983 0.0267 1.0000 Uiso R
H182 H 0.6439 0.4179 0.2318 0.0411 1.0000 Uiso R
H181 H 0.7545 0.4423 0.3092 0.0411 1.0000 Uiso R
H183 H 0.7488 0.3878 0.3027 0.0409 1.0000 Uiso R
H192 H 0.6927 0.3189 0.3868 0.0315 1.0000 Uiso R
H191 H 0.5807 0.2869 0.4210 0.0318 1.0000 Uiso R
H203 H 0.7563 0.2876 0.5690 0.0522 1.0000 Uiso R
H202 H 0.6328 0.3058 0.6180 0.0524 1.0000 Uiso R
H201 H 0.7382 0.3405 0.5868 0.0531 1.0000 Uiso R
H152 H 0.3951 0.3240 0.2718 0.0287 1.0000 Uiso R
H151 H 0.5067 0.3500 0.2217 0.0286 1.0000 Uiso R
H161 H 0.2785 0.3949 0.2699 0.0497 1.0000 Uiso R
H163 H 0.3901 0.4207 0.2181 0.0501 1.0000 Uiso R
H162 H 0.3118 0.3829 0.1463 0.0494 1.0000 Uiso R
H11 H 0.2746 0.4446 0.5951 0.0213 1.0000 Uiso R
H51 H 0.2368 0.5104 0.4817 0.0218 1.0000 Uiso R
H41 H 0.5069 0.5297 0.4866 0.0226 1.0000 Uiso R
H123 H 0.3888 0.6651 0.5629 0.0497 1.0000 Uiso R
H122 H 0.4771 0.6834 0.4728 0.0500 1.0000 Uiso R
H121 H 0.3394 0.6655 0.4305 0.0500 1.0000 Uiso R
H31 H 0.3659 0.5184 0.6804 0.0190 1.0000 Uiso R
H21 H 0.5446 0.4532 0.6051 0.0198 1.0000 Uiso R
H81 H 0.6527 0.4418 0.9673 0.0518 1.0000 Uiso R
H83 H 0.6316 0.3886 0.9540 0.0522 1.0000 Uiso R
H82 H 0.5139 0.4220 0.9565 0.0518 1.0000 Uiso R
H101 H 0.6498 0.5969 0.9183 0.0401 1.0000 Uiso R
H103 H 0.6997 0.5459 0.9177 0.0395 1.0000 Uiso R
H102 H 0.7170 0.5786 0.8129 0.0392 1.0000 Uiso R
H61 H 0.2321 0.5032 0.2831 0.0269 1.0000 Uiso R
H62 H 0.2755 0.5552 0.3208 0.0269 1.0000 Uiso R
H142 H 0.5455 0.5221 0.0623 0.0618 1.0000 Uiso R
H141 H 0.6083 0.5111 0.1867 0.0619 1.0000 Uiso R
H143 H 0.6091 0.5624 0.1388 0.0618 1.0000 Uiso R
H1232 H -0.2035 0.6692 0.8315 0.0288 1.0000 Uiso R
H1231 H -0.1121 0.6359 0.7720 0.0285 1.0000 Uiso R
H1242 H -0.2128 0.6541 0.5889 0.0488 1.0000 Uiso R
H1243 H -0.3161 0.6385 0.6658 0.0483 1.0000 Uiso R
H1241 H -0.2987 0.6909 0.6416 0.0483 1.0000 Uiso R
H1212 H 0.0657 0.7369 0.6083 0.0335 1.0000 Uiso R
H1211 H -0.0655 0.7137 0.5617 0.0340 1.0000 Uiso R
H1221 H 0.1069 0.6654 0.5199 0.0583 1.0000 Uiso R
H1223 H 0.0240 0.6393 0.6015 0.0587 1.0000 Uiso R
H1222 H 0.1537 0.6616 0.6529 0.0586 1.0000 Uiso R
H1251 H -0.2175 0.7605 0.7165 0.0316 1.0000 Uiso R
H1252 H -0.0930 0.7914 0.7363 0.0315 1.0000 Uiso R
H1262 H -0.2087 0.7507 0.9219 0.0550 1.0000 Uiso R
H1261 H -0.0910 0.7843 0.9361 0.0542 1.0000 Uiso R
H1263 H -0.2251 0.8034 0.8887 0.0544 1.0000 Uiso R
H1152 H 0.4546 0.7628 0.8822 0.0357 1.0000 Uiso R
H1151 H 0.5452 0.7369 0.9790 0.0359 1.0000 Uiso R
H1161 H 0.4668 0.6640 0.8864 0.1020 1.0000 Uiso R
H1163 H 0.5508 0.6937 0.8115 0.1017 1.0000 Uiso R
H1162 H 0.4021 0.6940 0.7839 0.1017 1.0000 Uiso R
H1192 H 0.3228 0.6820 1.1781 0.0383 1.0000 Uiso R
H1191 H 0.3969 0.6561 1.0864 0.0384 1.0000 Uiso R
H1201 H 0.5358 0.6708 1.2524 0.0646 1.0000 Uiso R
H1203 H 0.5821 0.6981 1.1501 0.0645 1.0000 Uiso R
H1202 H 0.5080 0.7244 1.2416 0.0645 1.0000 Uiso R
H1172 H 0.3433 0.8087 1.0395 0.0393 1.0000 Uiso R
H1171 H 0.4037 0.7860 1.1560 0.0385 1.0000 Uiso R
H1181 H 0.1379 0.7923 1.0910 0.0724 1.0000 Uiso R
H1183 H 0.1996 0.7669 1.2037 0.0730 1.0000 Uiso R
H1182 H 0.2131 0.8214 1.1916 0.0729 1.0000 Uiso R
H1011 H 0.2080 0.6435 1.0017 0.0198 1.0000 Uiso R
H1051 H 0.2081 0.5671 0.9461 0.0209 1.0000 Uiso R
H1041 H -0.0613 0.5574 0.9516 0.0208 1.0000 Uiso R
H1123 H 0.0149 0.4459 1.2026 0.0530 1.0000 Uiso R
H1122 H -0.0522 0.4138 1.1043 0.0532 1.0000 Uiso R
H1121 H 0.0889 0.4304 1.0996 0.0531 1.0000 Uiso R
H1031 H 0.1193 0.5901 1.1381 0.0223 1.0000 Uiso R
H1021 H -0.0604 0.6473 0.9970 0.0190 1.0000 Uiso R
H1081 H 0.0027 0.7454 1.2834 0.0635 1.0000 Uiso R
H1083 H -0.1169 0.7204 1.3206 0.0637 1.0000 Uiso R
H1082 H 0.0154 0.6959 1.3381 0.0641 1.0000 Uiso R
H1101 H -0.1359 0.5876 1.4177 0.0808 1.0000 Uiso R
H1103 H -0.1923 0.5533 1.3201 0.0808 1.0000 Uiso R
H1102 H -0.2181 0.6069 1.3066 0.0810 1.0000 Uiso R
H1061 H 0.1433 0.5079 0.8186 0.0270 1.0000 Uiso R
H1062 H 0.1660 0.5523 0.7431 0.0265 1.0000 Uiso R
H1142 H -0.2162 0.4925 0.6551 0.0445 1.0000 Uiso R
H1141 H -0.2207 0.5435 0.6070 0.0440 1.0000 Uiso R
H1143 H -0.1938 0.5009 0.5253 0.0439 1.0000 Uiso R

loop_
_atom_site_aniso_label
_atom_site_aniso_U_11
_atom_site_aniso_U_22
_atom_site_aniso_U_33
_atom_site_aniso_U_23
_atom_site_aniso_U_13
_atom_site_aniso_U_12
O1 0.0203(9) 0.0150(11) 0.0199(12) 0.0009(9) 0.0027(9) 0.0019(8)
O2 0.0232(10) 0.0209(12) 0.0175(11) 0.0021(9) 0.0031(9) -0.0030(8)
O3 0.0312(14) 0.052(2) 0.0392(17) 0.0092(14) -0.0004(13) 0.0128(12)
O4 0.0161(9) 0.0204(12) 0.0232(12) -0.0019(9) 0.0060(9) -0.0022(8)
O5 0.0296(13) 0.068(2) 0.0314(16) -0.0236(15) 0.0101(12) -0.0053(13)
O6 0.0240(10) 0.0173(12) 0.0276(13) 0.0021(10) 0.0090(9) 0.0022(9)
O7 0.0350(13) 0.0246(15) 0.0477(17) 0.0067(12) 0.0206(13) -0.0022(10)
O8 0.0289(11) 0.0222(13) 0.0198(12) 0.0050(10) 0.0042(10) 0.0048(9)
O9 0.0405(14) 0.0388(17) 0.0378(16) 0.0191(13) 0.0052(13) 0.0080(12)
O101 0.0192(9) 0.0168(12) 0.0179(11) -0.0009(9) 0.0039(9) 0.0010(8)
O102 0.0277(11) 0.0185(12) 0.0177(12) -0.0015(9) 0.0056(9) 0.0032(8)
O103 0.0365(15) 0.0495(19) 0.0411(17) -0.0026(14) 0.0112(14) 0.0198(13)
O104 0.0268(11) 0.0251(13) 0.0226(12) -0.0017(10) 0.0094(10) -0.0038(9)
O105 0.0472(16) 0.0463(18) 0.0203(13) 0.0005(12) 0.0021(12) 0.0181(13)
O106 0.0246(11) 0.0149(12) 0.0281(13) 0.0019(9) 0.0029(10) 0.0011(8)
O107 0.0255(12) 0.0252(15) 0.0517(18) 0.0049(12) -0.0007(12) -0.0092(10)
O108 0.0183(10) 0.0283(14) 0.0280(14) -0.0109(11) 0.0064(10) -0.0030(9)
O109 0.0266(11) 0.0362(15) 0.0236(13) -0.0061(11) 0.0080(10) 0.0041(10)
P1 0.0176(3) 0.0177(4) 0.0175(4) -0.0005(3) 0.0040(3) 0.0015(3)
P2 0.0154(3) 0.0149(4) 0.0211(4) -0.0001(3) 0.0044(3) -0.0008(3)
P101 0.0193(3) 0.0176(4) 0.0249(4) -0.0019(3) 0.0036(3) -0.0036(3)
P102 0.0207(3) 0.0201(4) 0.0164(4) 0.0019(3) 0.0029(3) 0.0029(3)
C15 0.0305(15) 0.0240(19) 0.0175(16) -0.0044(13) 0.0035(13) 0.0001(12)
C16 0.043(2) 0.031(2) 0.0231(19) -0.0055(15) -0.0065(16) 0.0036(16)
C17 0.0191(14) 0.0247(18) 0.0225(17) -0.0020(14) 0.0018(13) 0.0009(12)
C18 0.0268(15) 0.0216(18) 0.035(2) -0.0008(15) 0.0104(15) -0.0008(13)
C19 0.0256(14) 0.0212(18) 0.034(2) 0.0033(15) 0.0097(14) 0.0076(13)
C20 0.0208(14) 0.041(3) 0.043(2) 0.0092(18) -0.0007(15) 0.0072(14)
C21 0.0196(14) 0.0277(19) 0.0277(19) -0.0025(14) 0.0004(13) -0.0061(12)
C22 0.0303(16) 0.042(2) 0.038(2) 0.006(2) -0.0077(15) 0.0008(17)
C23 0.0265(14) 0.0176(16) 0.0242(17) 0.0061(14) 0.0076(13) 0.0008(12)
C24 0.0300(17) 0.037(2) 0.0276(19) 0.0046(16) 0.0030(15) 0.0013(14)
C25 0.0248(15) 0.0198(18) 0.0311(19) 0.0004(14) 0.0121(14) 0.0012(12)
C26 0.043(2) 0.030(2) 0.053(3) -0.0053(19) 0.031(2) -0.0019(16)
C115 0.0221(15) 0.038(2) 0.032(2) -0.0021(16) 0.0120(15) -0.0015(13)
C116 0.043(2) 0.089(5) 0.075(4) -0.045(4) 0.026(3) -0.002(3)
C117 0.0372(18) 0.0240(19) 0.036(2) -0.0140(16) 0.0047(16) -0.0053(14)
C118 0.037(2) 0.062(3) 0.045(3) -0.030(2) 0.0003(19) 0.0058(19)
C119 0.0262(16) 0.033(2) 0.034(2) 0.0051(17) -0.0045(16) -0.0077(14)
C120 0.036(2) 0.050(3) 0.041(2) 0.006(2) -0.0113(19) -0.0125(18)
C121 0.0292(15) 0.040(2) 0.0167(16) 0.0038(16) 0.0039(13) 0.0004(15)
C122 0.037(2) 0.060(3) 0.0219(19) -0.0021(19) 0.0079(16) 0.0111(18)
C123 0.0224(15) 0.0243(18) 0.0242(19) 0.0053(14) -0.0003(14) 0.0001(12)
C124 0.0286(17) 0.035(2) 0.033(2) 0.0018(17) -0.0045(16) 0.0005(14)
C125 0.0294(16) 0.0235(18) 0.0261(19) 0.0046(14) 0.0001(14) 0.0078(13)
C126 0.0423(19) 0.037(2) 0.031(2) -0.0036(18) 0.0030(17) 0.0181(17)
Pd1 0.01472(8) 0.01331(11) 0.01672(11) -0.00055(9) 0.00275(7) -0.00024(8)
Pd101 0.01823(9) 0.01417(10) 0.01709(11) 0.00110(9) 0.00450(8) -0.00017(8)
Br1 0.02569(15) 0.01638(17) 0.02649(18) -0.00219(13) 0.00418(13) 0.00012(12)
Br10 0.0416(2) 0.02479(19) 0.0383(2) 0.01102(17) 0.00802(17) -0.00488(15)
C1 0.0193(14) 0.0151(17) 0.0197(17) -0.0023(13) 0.0028(12) -0.0009(11)
C2 0.0181(13) 0.0171(16) 0.0166(16) -0.0005(12) 0.0030(12) 0.0003(11)
C3 0.0171(13) 0.0136(16) 0.0203(16) -0.0021(12) 0.0034(12) -0.0010(11)
C4 0.0189(13) 0.0126(16) 0.0246(17) 0.0031(13) 0.0074(12) 0.0019(11)
C5 0.0178(13) 0.0155(16) 0.0225(17) 0.0010(12) 0.0058(12) 0.0025(11)
C6 0.0210(14) 0.0208(17) 0.0268(18) 0.0033(14) 0.0029(13) 0.0013(11)
C7 0.0287(17) 0.0193(18) 0.0296(19) 0.0022(14) -0.0015(15) -0.0075(13)
C8 0.044(2) 0.028(2) 0.029(2) 0.0054(16) -0.0097(17) -0.0084(16)
C9 0.0247(16) 0.0198(17) 0.0217(18) 0.0006(13) 0.0026(14) 0.0003(12)
C10 0.0260(16) 0.031(2) 0.0234(19) 0.0011(15) 0.0025(14) -0.0072(13)
C11 0.0234(15) 0.0213(18) 0.0253(19) 0.0041(14) 0.0033(13) -0.0044(13)
C12 0.0384(18) 0.0182(18) 0.044(2) 0.0036(16) 0.0120(17) -0.0016(14)
C13 0.0329(17) 0.029(2) 0.0181(17) 0.0041(14) 0.0019(14) -0.0025(14)
C14 0.045(2) 0.047(3) 0.034(2) 0.0124(19) 0.0161(19) 0.0061(18)
C101 0.0194(13) 0.0152(16) 0.0164(16) 0.0025(12) 0.0026(12) 0.0031(11)
C102 0.0175(13) 0.0171(16) 0.0156(15) -0.0008(12) 0.0000(12) 0.0028(11)
C103 0.0191(13) 0.0180(16) 0.0195(16) -0.0003(13) 0.0025(12) 0.0009(11)
C104 0.0208(14) 0.0123(16) 0.0225(17) 0.0031(12) 0.0026(13) 0.0020(10)
C105 0.0164(13) 0.0154(16) 0.0228(17) -0.0012(13) 0.0033(12) 0.0037(11)
C106 0.0198(14) 0.0209(17) 0.0283(19) -0.0024(14) 0.0060(13) 0.0017(12)
C107 0.041(2) 0.0195(17) 0.0240(18) 0.0048(14) 0.0121(16) 0.0105(14)
C108 0.068(3) 0.033(2) 0.029(2) -0.0019(19) 0.0162(19) 0.024(2)
C109 0.045(2) 0.0229(19) 0.0249(19) 0.0026(15) 0.0117(17) 0.0051(15)
C110 0.062(3) 0.070(4) 0.035(2) -0.003(2) 0.027(2) -0.018(3)
C111 0.0329(18) 0.0153(17) 0.0259(18) -0.0012(14) 0.0060(15) -0.0040(13)
C112 0.0392(19) 0.0210(19) 0.046(2) 0.0075(17) 0.0035(18) -0.0064(14)
C113 0.0251(15) 0.0148(16) 0.0197(17) 0.0002(13) 0.0075(13) -0.0024(11)
C114 0.0243(16) 0.040(2) 0.0243(19) -0.0067(16) 0.0048(14) -0.0050(14)

loop_
_atom_type_symbol
_atom_type_scat_dispersion_real
_atom_type_scat_dispersion_imag
_atom_type_scat_Cromer_Mann_a1
_atom_type_scat_Cromer_Mann_b1
_atom_type_scat_Cromer_Mann_a2
_atom_type_scat_Cromer_Mann_b2
_atom_type_scat_Cromer_Mann_a3
_atom_type_scat_Cromer_Mann_b3
_atom_type_scat_Cromer_Mann_a4
_atom_type_scat_Cromer_Mann_b4
_atom_type_scat_Cromer_Mann_c
_atom_type_scat_source
C 0.0181 0.0091 2.3100 20.8439 1.0200 10.2075 1.5886 0.5687 0.8650 51.6512 0.2156 'International Tables Vol C 4.2.6.8 and 6.1.1.4'
H 0.0000 0.0000 0.4930 10.5109 0.3229 26.1257 0.1402 3.1424 0.0408 57.7998 0.0030 'International Tables Vol C 4.2.6.8 and 6.1.1.4'
O 0.0492 0.0322 3.0485 13.2771 2.2868 5.7011 1.5463 0.3239 0.8670 32.9089 0.2508 'International Tables Vol C 4.2.6.8 and 6.1.1.4'
P 0.2955 0.4335 6.4345 1.9067 4.1791 27.1570 1.7800 0.5260 1.4908 68.1645 1.1149 'International Tables Vol C 4.2.6.8 and 6.1.1.4'
Br -0.6763 1.2805 17.1789 2.1723 5.2358 16.5796 5.6377 0.2609 3.9851 41.4328 2.9557 'International Tables Vol C 4.2.6.8 and 6.1.1.4'
Pd 0.1215 3.9337 19.3319 0.6987 15.5017 7.9893 5.2954 25.2052 0.6058 76.8986 5.2659 'International Tables Vol C 4.2.6.8 and 6.1.1.4'

loop_
_geom_angle_atom_site_label_1
_geom_angle_atom_site_label_2
_geom_angle_atom_site_label_3
_geom_angle
_geom_angle_publ_flag
C1 O1 C5 112.4(2) yes
C2 O2 C7 116.9(3) yes
C3 O4 C9 118.0(2) yes
C4 O6 C11 117.1(3) yes
C6 O8 C13 115.2(3) yes
C101 O101 C105 111.5(2) yes
C102 O102 C107 116.6(3) yes
C103 O104 C109 116.9(3) yes
C104 O106 C111 117.1(3) yes
C106 O108 C113 115.0(3) yes
C15 P1 C17 104.69(16) yes
C15 P1 C19 100.73(17) yes
C17 P1 C19 103.25(15) yes
C15 P1 Pd1 111.03(11) yes
C17 P1 Pd1 121.32(12) yes
C19 P1 Pd1 113.51(12) yes
C21 P2 C23 105.79(16) yes
C21 P2 C25 103.87(16) yes
C23 P2 C25 103.04(17) yes
C21 P2 Pd1 108.83(12) yes
C23 P2 Pd1 114.24(10) yes
C25 P2 Pd1 119.80(11) yes
C115 P101 C117 104.67(19) yes
C115 P101 C119 104.11(19) yes
C117 P101 C119 104.8(2) yes
C115 P101 Pd101 109.89(13) yes
C117 P101 Pd101 111.99(13) yes
C119 P101 Pd101 120.09(12) yes
C121 P102 C123 103.99(18) yes
C121 P102 C125 105.52(18) yes
C123 P102 C125 102.44(16) yes
C121 P102 Pd101 108.88(11) yes
C123 P102 Pd101 122.84(11) yes
C125 P102 Pd101 111.72(12) yes
P1 C15 C16 113.9(2) yes
P1 C15 H152 107.1 no
C16 C15 H152 109.4 no
P1 C15 H151 108.1 no
C16 C15 H151 109.7 no
H152 C15 H151 108.6 no
C15 C16 H161 110.5 no
C15 C16 H163 110.6 no
H161 C16 H163 109.7 no
C15 C16 H162 108.7 no
H161 C16 H162 108.8 no
H163 C16 H162 108.5 no
P1 C17 C18 116.6(2) yes
P1 C17 H171 107.1 no
C18 C17 H171 109.5 no
P1 C17 H172 106.4 no
C18 C17 H172 107.4 no
H171 C17 H172 109.6 no
C17 C18 H182 110.4 no
C17 C18 H181 108.9 no
H182 C18 H181 108.6 no
C17 C18 H183 110.8 no
H182 C18 H183 109.3 no
H181 C18 H183 108.8 no
P1 C19 C20 112.8(3) yes
P1 C19 H192 109.0 no
C20 C19 H192 108.5 no
P1 C19 H191 108.0 no
C20 C19 H191 109.5 no
H192 C19 H191 109.0 no
C19 C20 H203 110.5 no
C19 C20 H202 111.3 no
H203 C20 H202 108.9 no
C19 C20 H201 112.1 no
H203 C20 H201 106.1 no
H202 C20 H201 107.7 no
P2 C21 C22 111.6(3) yes
P2 C21 H212 109.2 no
C22 C21 H212 111.0 no
P2 C21 H211 107.2 no
C22 C21 H211 108.8 no
H212 C21 H211 109.0 no
C21 C22 H221 109.2 no
C21 C22 H223 112.1 no
H221 C22 H223 106.8 no
C21 C22 H222 111.2 no
H221 C22 H222 108.5 no
H223 C22 H222 108.8 no
P2 C23 C24 110.7(3) yes
P2 C23 H231 107.4 no
C24 C23 H231 109.7 no
P2 C23 H232 110.4 no
C24 C23 H232 110.3 no
H231 C23 H232 108.3 no
C23 C24 H241 109.1 no
C23 C24 H242 111.3 no
H241 C24 H242 109.7 no
C23 C24 H243 109.4 no
H241 C24 H243 109.3 no
H242 C24 H243 108.0 no
P2 C25 C26 115.8(3) yes
P2 C25 H251 107.6 no
C26 C25 H251 107.9 no
P2 C25 H252 108.2 no
C26 C25 H252 106.8 no
H251 C25 H252 110.6 no
C25 C26 H262 109.1 no
C25 C26 H261 109.9 no
H262 C26 H261 108.7 no
C25 C26 H263 111.5 no
H262 C26 H263 108.9 no
H261 C26 H263 108.8 no
P101 C115 C116 111.7(3) yes
P101 C115 H1152 108.2 no
C116 C115 H1152 108.0 no
P101 C115 H1151 108.7 no
C116 C115 H1151 110.8 no
H1152 C115 H1151 109.3 no
C115 C116 H1161 109.8 no
C115 C116 H1163 109.4 no
H1161 C116 H1163 108.7 no
C115 C116 H1162 111.2 no
H1161 C116 H1162 108.6 no
H1163 C116 H1162 109.1 no
P101 C117 C118 112.3(3) yes
P101 C117 H1172 105.7 no
C118 C117 H1172 110.5 no
P101 C117 H1171 110.8 no
C118 C117 H1171 108.3 no
H1172 C117 H1171 109.2 no
C117 C118 H1181 110.0 no
C117 C118 H1183 109.1 no
H1181 C118 H1183 109.3 no
C117 C118 H1182 110.1 no
H1181 C118 H1182 109.5 no
H1183 C118 H1182 108.7 no
P101 C119 C120 116.2(3) yes
P101 C119 H1192 107.5 no
C120 C119 H1192 108.6 no
P101 C119 H1191 106.4 no
C120 C119 H1191 108.5 no
H1192 C119 H1191 109.5 no
C119 C120 H1201 109.4 no
C119 C120 H1203 109.4 no
H1201 C120 H1203 108.8 no
C119 C120 H1202 109.1 no
H1201 C120 H1202 109.8 no
H1203 C120 H1202 110.3 no
P102 C121 C122 111.4(3) yes
P102 C121 H1212 107.3 no
C122 C121 H1212 109.4 no
P102 C121 H1211 108.2 no
C122 C121 H1211 111.1 no
H1212 C121 H1211 109.3 no
C121 C122 H1221 109.3 no
C121 C122 H1223 109.3 no
H1221 C122 H1223 108.5 no
C121 C122 H1222 110.6 no
H1221 C122 H1222 109.6 no
H1223 C122 H1222 109.5 no
P102 C123 C124 114.9(3) yes
P102 C123 H1232 108.0 no
C124 C123 H1232 109.9 no
P102 C123 H1231 107.2 no
C124 C123 H1231 108.1 no
H1232 C123 H1231 108.6 no
C123 C124 H1242 110.5 no
C123 C124 H1243 109.0 no
H1242 C124 H1243 109.0 no
C123 C124 H1241 110.3 no
H1242 C124 H1241 109.5 no
H1243 C124 H1241 108.5 no
P102 C125 C126 111.5(3) yes
P102 C125 H1251 108.2 no
C126 C125 H1251 109.3 no
P102 C125 H1252 107.8 no
C126 C125 H1252 110.0 no
H1251 C125 H1252 110.0 no
C125 C126 H1262 111.5 no
C125 C126 H1261 109.4 no
H1262 C126 H1261 108.2 no
C125 C126 H1263 111.3 no
H1262 C126 H1263 108.4 no
H1261 C126 H1263 108.0 no
P1 Pd1 P2 173.10(3) yes
P1 Pd1 Br1 88.61(2) yes
P2 Pd1 Br1 85.95(2) yes
P1 Pd1 C1 94.25(9) yes
P2 Pd1 C1 90.90(9) yes
Br1 Pd1 C1 175.23(8) yes
P102 Pd101 P101 173.06(3) yes
P102 Pd101 Br10 87.49(2) yes
P101 Pd101 Br10 85.97(2) yes
P102 Pd101 C101 95.29(9) yes
P101 Pd101 C101 91.15(9) yes
Br10 Pd101 C101 176.37(9) yes
O1 C1 Pd1 109.1(2) yes
O1 C1 C2 107.7(3) yes
Pd1 C1 C2 115.9(2) yes
O1 C1 H11 107.7 no
Pd1 C1 H11 107.3 no
C2 C1 H11 109.0 no
C1 C2 O2 111.3(3) yes
C1 C2 C3 108.4(2) yes
O2 C2 C3 107.1(3) yes
C1 C2 H21 109.1 no
O2 C2 H21 110.6 no
C3 C2 H21 110.3 no
C2 C3 O4 108.7(2) yes
C2 C3 C4 110.1(3) yes
O4 C3 C4 108.3(2) yes
C2 C3 H31 109.8 no
O4 C3 H31 109.7 no
C4 C3 H31 110.2 no
C3 C4 O6 108.4(3) yes
C3 C4 C5 108.8(3) yes
O6 C4 C5 108.9(2) yes
C3 C4 H41 110.5 no
O6 C4 H41 109.0 no
C5 C4 H41 111.1 no
C4 C5 O1 108.5(2) yes
C4 C5 C6 112.4(3) yes
O1 C5 C6 108.4(3) yes
C4 C5 H51 109.7 no
O1 C5 H51 109.7 no
C6 C5 H51 108.1 no
C5 C6 O8 108.7(2) yes
C5 C6 H61 108.3 no
O8 C6 H61 109.0 no
C5 C6 H62 110.3 no
O8 C6 H62 110.0 no
H61 C6 H62 110.6 no
O2 C7 O3 123.6(3) yes
O2 C7 C8 111.4(3) yes
O3 C7 C8 124.9(4) yes
C7 C8 H81 107.7 no
C7 C8 H83 110.5 no
H81 C8 H83 107.5 no
C7 C8 H82 110.7 no
H81 C8 H82 110.2 no
H83 C8 H82 110.3 no
O4 C9 O5 124.3(3) yes
O4 C9 C10 110.2(3) yes
O5 C9 C10 125.4(3) yes
C9 C10 H101 110.2 no
C9 C10 H103 109.0 no
H101 C10 H103 108.8 no
C9 C10 H102 108.9 no
H101 C10 H102 110.5 no
H103 C10 H102 109.4 no
O6 C11 O7 123.6(3) yes
O6 C11 C12 110.0(3) yes
O7 C11 C12 126.3(3) yes
C11 C12 H123 108.8 no
C11 C12 H122 109.3 no
H123 C12 H122 109.8 no
C11 C12 H121 109.4 no
H123 C12 H121 109.4 no
H122 C12 H121 110.1 no
O8 C13 O9 123.9(4) yes
O8 C13 C14 111.3(3) yes
O9 C13 C14 124.7(4) yes
C13 C14 H142 109.1 no
C13 C14 H141 110.1 no
H142 C14 H141 109.6 no
C13 C14 H143 109.5 no
H142 C14 H143 108.8 no
H141 C14 H143 109.6 no
O101 C101 Pd101 111.0(2) yes
O101 C101 C102 106.2(3) yes
Pd101 C101 C102 115.7(2) yes
O101 C101 H1011 109.6 no
Pd101 C101 H1011 105.8 no
C102 C101 H1011 108.5 no
C101 C102 O102 110.8(3) yes
C101 C102 C103 108.2(3) yes
O102 C102 C103 106.8(3) yes
C101 C102 H1021 110.0 no
O102 C102 H1021 110.9 no
C103 C102 H1021 110.0 no
C102 C103 O104 109.4(3) yes
C102 C103 C104 109.6(3) yes
O104 C103 C104 108.2(3) yes
C102 C103 H1031 110.1 no
O104 C103 H1031 108.8 no
C104 C103 H1031 110.8 no
C103 C104 O106 108.2(3) yes
C103 C104 C105 109.7(3) yes
O106 C104 C105 107.9(2) yes
C103 C104 H1041 110.7 no
O106 C104 H1041 109.7 no
C105 C104 H1041 110.6 no
C104 C105 O101 108.5(2) yes
C104 C105 C106 114.6(3) yes
O101 C105 C106 107.0(3) yes
C104 C105 H1051 108.1 no
O101 C105 H1051 109.9 no
C106 C105 H1051 108.7 no
C105 C106 O108 108.6(3) yes
C105 C106 H1061 110.5 no
O108 C106 H1061 108.5 no
C105 C106 H1062 109.4 no
O108 C106 H1062 110.6 no
H1061 C106 H1062 109.3 no
O102 C107 O103 124.3(3) yes
O102 C107 C108 110.6(3) yes
O103 C107 C108 125.1(4) yes
C107 C108 H1081 109.8 no
C107 C108 H1083 108.0 no
H1081 C108 H1083 109.9 no
C107 C108 H1082 109.7 no
H1081 C108 H1082 109.6 no
H1083 C108 H1082 109.7 no
O104 C109 O105 124.5(4) yes
O104 C109 C110 109.7(4) yes
O105 C109 C110 125.8(4) yes
C109 C110 H1101 109.6 no
C109 C110 H1103 109.7 no
H1101 C110 H1103 109.4 no
C109 C110 H1102 109.8 no
H1101 C110 H1102 110.2 no
H1103 C110 H1102 108.1 no
O106 C111 O107 124.3(3) yes
O106 C111 C112 110.5(3) yes
O107 C111 C112 125.3(3) yes
C111 C112 H1123 108.2 no
C111 C112 H1122 110.0 no
H1123 C112 H1122 109.4 no
C111 C112 H1121 110.6 no
H1123 C112 H1121 109.0 no
H1122 C112 H1121 109.6 no
O108 C113 O109 124.4(3) yes
O108 C113 C114 110.4(3) yes
O109 C113 C114 125.2(3) yes
C113 C114 H1142 108.6 no
C113 C114 H1141 109.5 no
H1142 C114 H1141 109.3 no
C113 C114 H1143 109.8 no
H1142 C114 H1143 109.3 no
H1141 C114 H1143 110.3 no

loop_
_geom_bond_atom_site_label_1
_geom_bond_atom_site_label_2
_geom_bond_distance
_geom_bond_publ_flag
O1 C1 1.437(4) yes
O1 C5 1.428(4) yes
O2 C2 1.439(4) yes
O2 C7 1.357(4) yes
O3 C7 1.199(5) yes
O4 C3 1.445(4) yes
O4 C9 1.347(4) yes
O5 C9 1.193(5) yes
O6 C4 1.436(4) yes
O6 C11 1.363(4) yes
O7 C11 1.191(5) yes
O8 C6 1.450(4) yes
O8 C13 1.333(4) yes
O9 C13 1.200(5) yes
O101 C101 1.443(4) yes
O101 C105 1.428(4) yes
O102 C102 1.442(4) yes
O102 C107 1.353(4) yes
O103 C107 1.196(5) yes
O104 C103 1.451(4) yes
O104 C109 1.357(5) yes
O105 C109 1.197(5) yes
O106 C104 1.454(4) yes
O106 C111 1.364(4) yes
O107 C111 1.190(5) yes
O108 C106 1.455(4) yes
O108 C113 1.344(4) yes
O109 C113 1.185(4) yes
P1 C15 1.841(3) yes
P1 C17 1.841(4) yes
P1 C19 1.836(4) yes
P1 Pd1 2.3468(8) yes
P2 C21 1.831(3) yes
P2 C23 1.836(3) yes
P2 C25 1.841(4) yes
P2 Pd1 2.3209(8) yes
P101 C115 1.829(4) yes
P101 C117 1.824(4) yes
P101 C119 1.837(4) yes
P101 Pd101 2.3209(8) yes
P102 C121 1.829(4) yes
P102 C123 1.848(4) yes
P102 C125 1.833(4) yes
P102 Pd101 2.3289(7) yes
C15 C16 1.523(5) yes
C15 H152 0.956 no
C15 H151 0.953 no
C16 H161 0.957 no
C16 H163 0.949 no
C16 H162 0.948 no
C17 C18 1.530(5) yes
C17 H171 0.947 no
C17 H172 0.955 no
C18 H182 0.953 no
C18 H181 0.953 no
C18 H183 0.951 no
C19 C20 1.519(5) yes
C19 H192 0.978 no
C19 H191 0.952 no
C20 H203 0.953 no
C20 H202 0.964 no
C20 H201 0.960 no
C21 C22 1.525(5) yes
C21 H212 0.970 no
C21 H211 0.950 no
C22 H221 0.953 no
C22 H223 0.939 no
C22 H222 0.953 no
C23 C24 1.522(5) yes
C23 H231 0.955 no
C23 H232 0.960 no
C24 H241 0.956 no
C24 H242 0.959 no
C24 H243 0.949 no
C25 C26 1.536(5) yes
C25 H251 0.968 no
C25 H252 0.962 no
C26 H262 0.954 no
C26 H261 0.959 no
C26 H263 0.955 no
C115 C116 1.526(7) yes
C115 H1152 0.964 no
C115 H1151 0.959 no
C116 H1161 0.956 no
C116 H1163 0.953 no
C116 H1162 0.958 no
C117 C118 1.517(6) yes
C117 H1172 0.954 no
C117 H1171 0.963 no
C118 H1181 0.959 no
C118 H1183 0.961 no
C118 H1182 0.960 no
C119 C120 1.526(5) yes
C119 H1192 0.963 no
C119 H1191 0.956 no
C120 H1201 0.939 no
C120 H1203 0.955 no
C120 H1202 0.958 no
C121 C122 1.517(6) yes
C121 H1212 0.963 no
C121 H1211 0.958 no
C122 H1221 0.957 no
C122 H1223 0.946 no
C122 H1222 0.961 no
C123 C124 1.532(5) yes
C123 H1232 0.961 no
C123 H1231 0.960 no
C124 H1242 0.953 no
C124 H1243 0.940 no
C124 H1241 0.945 no
C125 C126 1.518(6) yes
C125 H1251 0.960 no
C125 H1252 0.955 no
C126 H1262 0.958 no
C126 H1261 0.961 no
C126 H1263 0.954 no
Pd1 Br1 2.5350(4) yes
Pd1 C1 2.054(3) yes
Pd101 Br10 2.5381(4) yes
Pd101 C101 2.047(3) yes
C1 C2 1.533(4) yes
C1 H11 0.965 no
C2 C3 1.520(4) yes
C2 H21 0.970 no
C3 C4 1.508(5) yes
C3 H31 0.964 no
C4 C5 1.545(4) yes
C4 H41 0.977 no
C5 C6 1.500(5) yes
C5 H51 0.975 no
C6 H61 0.963 no
C6 H62 0.973 no
C7 C8 1.504(6) yes
C8 H81 0.948 no
C8 H83 0.954 no
C8 H82 0.946 no
C9 C10 1.500(5) yes
C10 H101 0.947 no
C10 H103 0.948 no
C10 H102 0.957 no
C11 C12 1.494(5) yes
C12 H123 0.960 no
C12 H122 0.947 no
C12 H121 0.954 no
C13 C14 1.503(6) yes
C14 H142 0.947 no
C14 H141 0.946 no
C14 H143 0.960 no
C101 C102 1.522(4) yes
C101 H1011 0.950 no
C102 C103 1.529(5) yes
C102 H1021 0.967 no
C103 C104 1.519(5) yes
C103 H1031 0.982 no
C104 C105 1.538(5) yes
C104 H1041 0.973 no
C105 C106 1.506(5) yes
C105 H1051 0.968 no
C106 H1061 0.957 no
C106 H1062 0.966 no
C107 C108 1.492(6) yes
C108 H1081 0.941 no
C108 H1083 0.944 no
C108 H1082 0.945 no
C109 C110 1.491(6) yes
C110 H1101 0.951 no
C110 H1103 0.957 no
C110 H1102 0.957 no
C111 C112 1.495(5) yes
C112 H1123 0.960 no
C112 H1122 0.955 no
C112 H1121 0.953 no
C113 C114 1.505(4) yes
C114 H1142 0.947 no
C114 H1141 0.953 no
C114 H1143 0.971 no

loop_
_geom_hbond_atom_site_label_D
_geom_hbond_atom_site_label_H
_geom_hbond_atom_site_label_A
_geom_hbond_site_symmetry_A
_geom_hbond_angle_DHA
_geom_hbond_distance_DH
_geom_hbond_distance_HA
_geom_hbond_distance_DA
_geom_hbond_publ_flag
C25 H252 O109 . 159 0.96 2.42 3.337(5) yes
C17 H172 O1 . 132 0.96 2.44 3.165(5) yes
C1 H11 C25 . 137 0.96 2.53 3.306(5) yes
C5 H51 O109 . 168 0.97 2.47 3.434(5) yes
C8 H81 O107 1_655 162 0.95 2.51 3.426(5) yes
C10 H103 O107 1_655 165 0.95 2.45 3.378(5) yes
C6 H62 O105 1_554 132 0.97 2.48 3.217(5) yes
C123 H1231 O101 . 132 0.96 2.43 3.150(5) yes
C119 H1191 O9 1_556 131 0.96 2.53 3.240(5) yes
C101 H1011 C119 . 139 0.95 2.54 3.323(5) yes
C103 H1031 O9 1_556 147 0.98 2.55 3.414(5) yes
